data_7031756
loop_
_publ_author_name
'Kumar, Dheeraj'
'Singh, Jatinder'
'Elias, Anil J.'

_publ_section_title
;
 Chiral multidentate oxazoline ligands based on cyclophosphazene cores:
 synthesis, characterization and complexation studies.
;
_journal_issue 37
_journal_name_full 'Dalton transactions (Cambridge, England : 2003)'
_journal_page_first 13899
_journal_page_last 13912
_journal_paper_doi 10.1039/c4dt01741b
_journal_volume 43
_journal_year 2014
_chemical_formula_moiety 'C40 H34 N3 O6 P3'
_chemical_formula_sum 'C40 H34 N3 O6 P3'
_chemical_formula_weight 745.61
_chemical_name_systematic
; 
 ? 
;
_space_group_IT_number 2
_symmetry_cell_setting triclinic
_symmetry_space_group_name_Hall '-P 1'
_symmetry_space_group_name_H-M 'P -1'
_atom_sites_solution_hydrogens geom
_atom_sites_solution_primary direct
_atom_sites_solution_secondary difmap
_audit_creation_method SHELXL-97
_cell_angle_alpha 96.588(5)
_cell_angle_beta 104.136(5)
_cell_angle_gamma 104.661(5)
_cell_formula_units_Z 2
_cell_length_a 9.767(3)
_cell_length_b 10.775(3)
_cell_length_c 19.152(5)
_cell_measurement_temperature 298(2)
_cell_volume 1857.1(9)
_computing_cell_refinement 'Bruker SMART'
_computing_data_collection 'Bruker SMART'
_computing_data_reduction 'Bruker SAINT'
_computing_molecular_graphics 'Bruker SHELXTL'
_computing_publication_material 'Bruker SHELXTL'
_computing_structure_refinement 'SHELXL-97 (Sheldrick, 1997)'
_computing_structure_solution 'SHELXS-97 (Sheldrick, 1990)'
_diffrn_ambient_temperature 298(2)
_diffrn_measured_fraction_theta_full 0.999
_diffrn_measured_fraction_theta_max 0.999
_diffrn_measurement_device_type 'CCD area detector'
_diffrn_measurement_method 'phi and omega scans'
_diffrn_radiation_monochromator graphite
_diffrn_radiation_source 'fine-focus sealed tube'
_diffrn_radiation_type MoK\a
_diffrn_radiation_wavelength 0.71073
_diffrn_reflns_av_R_equivalents 0.0486
_diffrn_reflns_av_sigmaI/netI 0.0669
_diffrn_reflns_limit_h_max 11
_diffrn_reflns_limit_h_min -11
_diffrn_reflns_limit_k_max 12
_diffrn_reflns_limit_k_min -12
_diffrn_reflns_limit_l_max 22
_diffrn_reflns_limit_l_min -22
_diffrn_reflns_number 18036
_diffrn_reflns_theta_full 25.00
_diffrn_reflns_theta_max 25.00
_diffrn_reflns_theta_min 1.12
_exptl_absorpt_coefficient_mu 0.212
_exptl_absorpt_correction_T_max 0.974
_exptl_absorpt_correction_T_min 0.966
_exptl_absorpt_correction_type multi-scan
_exptl_absorpt_process_details '(SADABS; Bruker, 2000)'
_exptl_crystal_colour colorless
_exptl_crystal_density_diffrn 1.333
_exptl_crystal_density_method 'not measured'
_exptl_crystal_description block
_exptl_crystal_F_000 776
_exptl_crystal_size_max 0.165
_exptl_crystal_size_mid 0.154
_exptl_crystal_size_min 0.125
_refine_diff_density_max 0.270
_refine_diff_density_min -0.313
_refine_diff_density_rms 0.048
_refine_ls_extinction_method none
_refine_ls_goodness_of_fit_ref 1.018
_refine_ls_hydrogen_treatment constr
_refine_ls_matrix_type full
_refine_ls_number_parameters 471
_refine_ls_number_reflns 6531
_refine_ls_number_restraints 0
_refine_ls_restrained_S_all 1.018
_refine_ls_R_factor_all 0.0966
_refine_ls_R_factor_gt 0.0566
_refine_ls_shift/su_max 0.001
_refine_ls_shift/su_mean 0.000
_refine_ls_structure_factor_coef Fsqd
_refine_ls_weighting_details 'calc w=1/[\s^2^(Fo^2^)+(0.0808P)^2^+0.0922P] where P=(Fo^2^+2Fc^2^)/3'
_refine_ls_weighting_scheme calc
_refine_ls_wR_factor_gt 0.1403
_refine_ls_wR_factor_ref 0.1609
_reflns_number_gt 4065
_reflns_number_total 6540
_reflns_threshold_expression >2sigma(I)
_cod_data_source_file c4dt01741b2.cif
_cod_data_source_block compd1
_cod_depositor_comments 'Adding full bibliography for 7031756--7031762.cif.'
_cod_original_sg_symbol_Hall -P1
_cod_original_sg_symbol_H-M P-1
_cod_database_code 7031756

loop_
_symmetry_equiv_pos_as_xyz
'x, y, z'
'-x, -y, -z'

loop_
_atom_site_label
_atom_site_type_symbol
_atom_site_fract_x
_atom_site_fract_y
_atom_site_fract_z
_atom_site_U_iso_or_equiv
_atom_site_adp_type
_atom_site_occupancy
_atom_site_symmetry_multiplicity
_atom_site_calc_flag
_atom_site_refinement_flags
N1 N 0.8605(3) 0.9146(2) 0.23849(14) 0.0465(6) Uani 1 1 d .
N2 N 0.8756(3) 0.8123(2) 0.36252(14) 0.0488(7) Uani 1 1 d .
N3 N 0.9551(3) 0.7013(2) 0.24945(15) 0.0542(7) Uani 1 1 d .
P1 P 0.92902(10) 0.81198(8) 0.20647(5) 0.0487(3) Uani 1 1 d .
P2 P 0.85793(9) 0.93130(8) 0.32253(5) 0.0443(2) Uani 1 1 d .
P3 P 0.91725(10) 0.69180(8) 0.32622(5) 0.0475(3) Uani 1 1 d .
O1 O 0.8357(3) 0.7529(2) 0.12123(12) 0.0575(6) Uani 1 1 d .
O2 O 1.0839(2) 0.8789(2) 0.19248(13) 0.0586(6) Uani 1 1 d .
O3 O 0.2151(5) 0.7035(6) -0.0323(3) 0.180(2) Uani 1 1 d .
O4 O 0.4160(4) 0.8284(4) -0.0492(2) 0.1191(12) Uani 1 1 d .
O5 O 1.0489(5) 1.3434(3) 0.2117(2) 0.1358(15) Uani 1 1 d .
O6 O 1.1211(4) 1.4097(3) 0.11837(18) 0.0946(9) Uani 1 1 d .
C1 C 0.6901(5) 0.6931(4) 0.1040(2) 0.0641(10) Uani 1 1 d .
C2 C 0.5974(5) 0.7454(4) 0.0566(2) 0.0694(11) Uani 1 1 d .
H2 H 0.6374 0.8210 0.0406 0.083 Uiso 1 1 calc R
C3 C 0.4467(5) 0.6869(5) 0.0331(2) 0.0826(12) Uani 1 1 d .
C4 C 0.3895(6) 0.5742(6) 0.0564(3) 0.1094(18) Uani 1 1 d .
H4 H 0.2885 0.5329 0.0401 0.131 Uiso 1 1 calc R
C5 C 0.4801(7) 0.5217(5) 0.1035(3) 0.1163(19) Uani 1 1 d .
H5 H 0.4399 0.4464 0.1197 0.140 Uiso 1 1 calc R
C6 C 0.6308(5) 0.5812(4) 0.1269(2) 0.0887(14) Uani 1 1 d .
H6 H 0.6920 0.5451 0.1582 0.106 Uiso 1 1 calc R
C7 C 0.3464(7) 0.7387(6) -0.0187(3) 0.1038(16) Uani 1 1 d .
C8 C 0.3269(8) 0.8824(6) -0.1030(3) 0.153(3) Uani 1 1 d .
H8A H 0.2668 0.8142 -0.1438 0.229 Uiso 1 1 calc R
H8B H 0.3904 0.9486 -0.1197 0.229 Uiso 1 1 calc R
H8C H 0.2647 0.9200 -0.0810 0.229 Uiso 1 1 calc R
C9 C 1.1055(4) 0.9794(4) 0.1532(2) 0.0611(10) Uani 1 1 d .
C10 C 1.0910(4) 1.0982(3) 0.1753(2) 0.0598(9) Uani 1 1 d .
H10 H 1.0622 1.1134 0.2176 0.072 Uiso 1 1 calc R
C11 C 1.1188(4) 1.1982(3) 0.1357(2) 0.0641(10) Uani 1 1 d .
C12 C 1.1626(7) 1.1752(5) 0.0747(3) 0.128(2) Uani 1 1 d .
H12 H 1.1803 1.2400 0.0471 0.154 Uiso 1 1 calc R
C13 C 1.1805(10) 1.0552(6) 0.0541(4) 0.202(4) Uani 1 1 d .
H13 H 1.2143 1.0406 0.0134 0.243 Uiso 1 1 calc R
C14 C 1.1493(7) 0.9557(5) 0.0928(3) 0.138(3) Uani 1 1 d .
H14 H 1.1585 0.8739 0.0774 0.166 Uiso 1 1 calc R
C15 C 1.0937(5) 1.3222(4) 0.1605(3) 0.0802(12) Uani 1 1 d .
C16 C 1.0888(7) 1.5312(5) 0.1364(3) 0.138(2) Uani 1 1 d .
H16A H 1.0006 1.5141 0.1520 0.207 Uiso 1 1 calc R
H16B H 1.0746 1.5713 0.0940 0.207 Uiso 1 1 calc R
H16C H 1.1697 1.5888 0.1753 0.207 Uiso 1 1 calc R
C17 C 0.6852(3) 0.9584(3) 0.32488(19) 0.0473(8) Uani 1 1 d .
C18 C 0.6664(4) 1.0240(3) 0.3862(2) 0.0604(9) Uani 1 1 d .
H18 H 0.7476 1.0643 0.4265 0.072 Uiso 1 1 calc R
C19 C 0.5286(5) 1.0305(4) 0.3882(2) 0.0742(12) Uani 1 1 d .
H19 H 0.5174 1.0738 0.4304 0.089 Uiso 1 1 calc R
C20 C 0.4097(5) 0.9750(4) 0.3301(3) 0.0822(13) Uani 1 1 d .
H20 H 0.3173 0.9814 0.3319 0.099 Uiso 1 1 calc R
C21 C 0.4252(5) 0.9094(5) 0.2686(3) 0.0955(15) Uani 1 1 d .
H21 H 0.3432 0.8710 0.2283 0.115 Uiso 1 1 calc R
C22 C 0.5613(4) 0.9000(4) 0.2659(2) 0.0711(11) Uani 1 1 d .
H22 H 0.5706 0.8540 0.2240 0.085 Uiso 1 1 calc R
C23 C 1.0025(3) 1.0761(3) 0.37467(17) 0.0456(8) Uani 1 1 d .
C24 C 1.0122(4) 1.1958(3) 0.3528(2) 0.0581(9) Uani 1 1 d .
H24 H 0.9397 1.2028 0.3130 0.070 Uiso 1 1 calc R
C25 C 1.1278(4) 1.3039(3) 0.3896(2) 0.0661(10) Uani 1 1 d .
H25 H 1.1336 1.3836 0.3745 0.079 Uiso 1 1 calc R
C26 C 1.2340(4) 1.2943(4) 0.4480(2) 0.0692(11) Uani 1 1 d .
H26 H 1.3118 1.3678 0.4731 0.083 Uiso 1 1 calc R
C27 C 1.2268(4) 1.1771(4) 0.4702(2) 0.0747(12) Uani 1 1 d .
H27 H 1.3001 1.1705 0.5098 0.090 Uiso 1 1 calc R
C28 C 1.1104(4) 1.0690(3) 0.4335(2) 0.0617(10) Uani 1 1 d .
H28 H 1.1050 0.9897 0.4491 0.074 Uiso 1 1 calc R
C29 C 0.7661(4) 0.5468(3) 0.31424(17) 0.0498(8) Uani 1 1 d .
C30 C 0.6367(4) 0.5578(4) 0.3277(2) 0.0739(11) Uani 1 1 d .
H30 H 0.6296 0.6394 0.3453 0.089 Uiso 1 1 calc R
C31 C 0.5173(5) 0.4475(4) 0.3151(3) 0.0947(15) Uani 1 1 d .
H31 H 0.4305 0.4559 0.3242 0.114 Uiso 1 1 calc R
C32 C 0.5256(5) 0.3276(4) 0.2896(3) 0.0886(14) Uani 1 1 d .
H32 H 0.4446 0.2543 0.2805 0.106 Uiso 1 1 calc R
C33 C 0.6537(5) 0.3156(4) 0.2774(2) 0.0843(13) Uani 1 1 d .
H33 H 0.6606 0.2334 0.2609 0.101 Uiso 1 1 calc R
C34 C 0.7741(4) 0.4250(3) 0.2895(2) 0.0664(10) Uani 1 1 d .
H34 H 0.8608 0.4156 0.2807 0.080 Uiso 1 1 calc R
C35 C 1.0746(4) 0.6697(3) 0.38901(19) 0.0499(8) Uani 1 1 d .
C36 C 1.0706(4) 0.6527(4) 0.4594(2) 0.0673(10) Uani 1 1 d .
H36 H 0.9844 0.6477 0.4729 0.081 Uiso 1 1 calc R
C37 C 1.1939(5) 0.6434(4) 0.5091(2) 0.0774(12) Uani 1 1 d .
H37 H 1.1902 0.6309 0.5559 0.093 Uiso 1 1 calc R
C38 C 1.3217(5) 0.6522(4) 0.4902(3) 0.0798(12) Uani 1 1 d .
H38 H 1.4047 0.6463 0.5243 0.096 Uiso 1 1 calc R
C39 C 1.3277(4) 0.6695(4) 0.4219(3) 0.0786(12) Uani 1 1 d .
H39 H 1.4151 0.6765 0.4093 0.094 Uiso 1 1 calc R
C40 C 1.2036(4) 0.6768(3) 0.3710(2) 0.0650(10) Uani 1 1 d .
H40 H 1.2077 0.6866 0.3239 0.078 Uiso 1 1 calc R

loop_
_atom_site_aniso_label
_atom_site_aniso_U_11
_atom_site_aniso_U_22
_atom_site_aniso_U_33
_atom_site_aniso_U_23
_atom_site_aniso_U_13
_atom_site_aniso_U_12
N1 0.0489(16) 0.0461(15) 0.0465(16) 0.0116(12) 0.0138(13) 0.0158(12)
N2 0.0580(17) 0.0461(15) 0.0484(16) 0.0131(12) 0.0209(14) 0.0182(13)
N3 0.0692(19) 0.0483(16) 0.0548(17) 0.0123(13) 0.0260(15) 0.0249(14)
P1 0.0497(5) 0.0473(5) 0.0501(6) 0.0093(4) 0.0184(4) 0.0117(4)
P2 0.0449(5) 0.0394(5) 0.0508(5) 0.0097(4) 0.0161(4) 0.0133(4)
P3 0.0547(6) 0.0405(5) 0.0529(6) 0.0114(4) 0.0207(4) 0.0170(4)
O1 0.0621(16) 0.0598(14) 0.0498(14) 0.0065(11) 0.0275(12) 0.0069(12)
O2 0.0469(14) 0.0624(15) 0.0746(16) 0.0235(13) 0.0242(12) 0.0184(11)
O3 0.075(3) 0.280(6) 0.184(5) 0.052(4) 0.026(3) 0.058(3)
O4 0.110(3) 0.122(3) 0.118(3) 0.029(2) 0.012(2) 0.038(2)
O5 0.251(5) 0.099(2) 0.123(3) 0.044(2) 0.124(3) 0.087(3)
O6 0.124(3) 0.0694(18) 0.119(2) 0.0315(18) 0.076(2) 0.0324(17)
C1 0.079(3) 0.062(2) 0.050(2) 0.0044(18) 0.024(2) 0.014(2)
C2 0.072(3) 0.063(2) 0.070(3) -0.001(2) 0.035(2) 0.006(2)
C3 0.068(3) 0.098(3) 0.074(3) 0.005(3) 0.024(2) 0.013(3)
C4 0.083(4) 0.127(5) 0.085(4) 0.005(3) 0.025(3) -0.021(3)
C5 0.116(5) 0.107(4) 0.090(4) 0.019(3) 0.028(3) -0.027(3)
C6 0.090(3) 0.078(3) 0.072(3) 0.015(2) 0.016(2) -0.014(3)
C7 0.077(4) 0.128(5) 0.097(4) -0.001(3) 0.020(3) 0.028(3)
C8 0.192(7) 0.148(6) 0.114(5) 0.019(4) -0.002(5) 0.089(5)
C9 0.056(2) 0.062(2) 0.072(3) 0.014(2) 0.032(2) 0.0155(18)
C10 0.063(2) 0.063(2) 0.058(2) 0.0157(18) 0.0286(19) 0.0149(18)
C11 0.065(2) 0.057(2) 0.072(3) 0.010(2) 0.035(2) 0.0084(18)
C12 0.222(6) 0.068(3) 0.149(5) 0.039(3) 0.143(5) 0.042(4)
C13 0.404(12) 0.092(4) 0.230(8) 0.066(5) 0.271(9) 0.087(6)
C14 0.240(7) 0.071(3) 0.174(5) 0.045(3) 0.165(6) 0.056(4)
C15 0.101(3) 0.069(3) 0.084(3) 0.021(2) 0.049(3) 0.024(2)
C16 0.213(7) 0.076(3) 0.183(6) 0.046(4) 0.122(5) 0.070(4)
C17 0.0429(19) 0.0397(17) 0.061(2) 0.0132(16) 0.0172(17) 0.0113(15)
C18 0.054(2) 0.055(2) 0.070(3) 0.0033(18) 0.0181(19) 0.0165(17)
C19 0.070(3) 0.065(3) 0.098(3) 0.005(2) 0.044(3) 0.022(2)
C20 0.051(3) 0.078(3) 0.126(4) 0.016(3) 0.037(3) 0.024(2)
C21 0.044(2) 0.108(4) 0.117(4) -0.006(3) 0.006(3) 0.018(2)
C22 0.051(2) 0.085(3) 0.070(3) -0.001(2) 0.011(2) 0.019(2)
C23 0.0434(19) 0.0461(18) 0.050(2) 0.0075(15) 0.0165(16) 0.0145(15)
C24 0.062(2) 0.045(2) 0.064(2) 0.0088(17) 0.0138(19) 0.0158(17)
C25 0.069(3) 0.047(2) 0.080(3) 0.0113(19) 0.021(2) 0.0120(19)
C26 0.053(2) 0.054(2) 0.084(3) -0.003(2) 0.013(2) -0.0001(18)
C27 0.054(2) 0.071(3) 0.078(3) 0.008(2) -0.006(2) 0.008(2)
C28 0.057(2) 0.056(2) 0.067(3) 0.0162(18) 0.010(2) 0.0141(18)
C29 0.054(2) 0.0476(19) 0.049(2) 0.0127(15) 0.0151(17) 0.0157(16)
C30 0.072(3) 0.056(2) 0.098(3) 0.010(2) 0.038(2) 0.016(2)
C31 0.067(3) 0.075(3) 0.139(4) 0.016(3) 0.042(3) 0.004(2)
C32 0.079(3) 0.063(3) 0.105(4) 0.017(2) 0.023(3) -0.008(2)
C33 0.104(4) 0.045(2) 0.094(3) 0.010(2) 0.020(3) 0.012(2)
C34 0.074(3) 0.050(2) 0.078(3) 0.0133(19) 0.025(2) 0.021(2)
C35 0.054(2) 0.0381(17) 0.059(2) 0.0099(15) 0.0191(17) 0.0136(15)
C36 0.066(3) 0.075(3) 0.067(3) 0.019(2) 0.020(2) 0.027(2)
C37 0.089(3) 0.079(3) 0.061(3) 0.019(2) 0.009(2) 0.027(2)
C38 0.065(3) 0.066(3) 0.095(4) 0.009(2) 0.000(3) 0.023(2)
C39 0.050(2) 0.075(3) 0.107(4) 0.007(3) 0.020(3) 0.017(2)
C40 0.059(2) 0.061(2) 0.075(3) 0.0134(19) 0.020(2) 0.0157(19)

loop_
_atom_type_symbol
_atom_type_description
_atom_type_scat_dispersion_real
_atom_type_scat_dispersion_imag
_atom_type_scat_source
C C 0.0033 0.0016 'International Tables Vol C Tables 4.2.6.8 and 6.1.1.4'
H H 0.0000 0.0000 'International Tables Vol C Tables 4.2.6.8 and 6.1.1.4'
N N 0.0061 0.0033 'International Tables Vol C Tables 4.2.6.8 and 6.1.1.4'
O O 0.0106 0.0060 'International Tables Vol C Tables 4.2.6.8 and 6.1.1.4'
P P 0.1023 0.0942 'International Tables Vol C Tables 4.2.6.8 and 6.1.1.4'

loop_
_geom_angle_atom_site_label_1
_geom_angle_atom_site_label_2
_geom_angle_atom_site_label_3
_geom_angle
P1 N1 P2 120.75(16)
P2 N2 P3 122.38(16)
P1 N3 P3 121.86(17)
N3 P1 N1 118.80(14)
N3 P1 O2 105.70(14)
N1 P1 O2 112.58(13)
N3 P1 O1 111.48(14)
N1 P1 O1 108.88(13)
O2 P1 O1 97.30(13)
N2 P2 N1 116.48(14)
N2 P2 C17 108.32(14)
N1 P2 C17 107.26(15)
N2 P2 C23 108.21(15)
N1 P2 C23 108.91(14)
C17 P2 C23 107.32(15)
N2 P3 N3 116.63(13)
N2 P3 C35 109.01(14)
N3 P3 C35 107.21(16)
N2 P3 C29 107.80(15)
N3 P3 C29 109.18(15)
C35 P3 C29 106.59(15)
C1 O1 P1 119.7(2)
C9 O2 P1 123.7(2)
C7 O4 C8 117.6(5)
C15 O6 C16 116.5(4)
O1 C1 C6 123.7(4)
O1 C1 C2 116.9(3)
C6 C1 C2 119.3(4)
C3 C2 C1 121.0(4)
C3 C2 H2 119.5
C1 C2 H2 119.5
C4 C3 C2 118.8(5)
C4 C3 C7 119.2(5)
C2 C3 C7 122.0(5)
C3 C4 C5 120.8(5)
C3 C4 H4 119.6
C5 C4 H4 119.6
C4 C5 C6 120.0(5)
C4 C5 H5 120.0
C6 C5 H5 120.0
C1 C6 C5 120.2(5)
C1 C6 H6 119.9
C5 C6 H6 119.9
O3 C7 O4 122.5(6)
O3 C7 C3 124.2(6)
O4 C7 C3 113.3(5)
O4 C8 H8A 109.5
O4 C8 H8B 109.5
H8A C8 H8B 109.5
O4 C8 H8C 109.5
H8A C8 H8C 109.5
H8B C8 H8C 109.5
C14 C9 C10 120.5(4)
C14 C9 O2 116.7(4)
C10 C9 O2 122.7(3)
C9 C10 C11 121.0(3)
C9 C10 H10 119.5
C11 C10 H10 119.5
C12 C11 C10 118.9(4)
C12 C11 C15 122.8(4)
C10 C11 C15 118.3(4)
C11 C12 C13 119.3(4)
C11 C12 H12 120.3
C13 C12 H12 120.3
C12 C13 C14 121.3(5)
C12 C13 H13 119.4
C14 C13 H13 119.4
C9 C14 C13 118.9(4)
C9 C14 H14 120.6
C13 C14 H14 120.6
O5 C15 O6 122.1(4)
O5 C15 C11 124.5(4)
O6 C15 C11 113.4(4)
O6 C16 H16A 109.5
O6 C16 H16B 109.5
H16A C16 H16B 109.5
O6 C16 H16C 109.5
H16A C16 H16C 109.5
H16B C16 H16C 109.5
C18 C17 C22 117.8(3)
C18 C17 P2 122.5(3)
C22 C17 P2 119.3(3)
C17 C18 C19 120.6(4)
C17 C18 H18 119.7
C19 C18 H18 119.7
C20 C19 C18 121.0(4)
C20 C19 H19 119.5
C18 C19 H19 119.5
C19 C20 C21 119.7(4)
C19 C20 H20 120.2
C21 C20 H20 120.2
C20 C21 C22 120.3(4)
C20 C21 H21 119.9
C22 C21 H21 119.9
C21 C22 C17 120.7(4)
C21 C22 H22 119.6
C17 C22 H22 119.6
C28 C23 C24 118.4(3)
C28 C23 P2 120.8(3)
C24 C23 P2 120.6(3)
C25 C24 C23 120.6(3)
C25 C24 H24 119.7
C23 C24 H24 119.7
C26 C25 C24 120.0(4)
C26 C25 H25 120.0
C24 C25 H25 120.0
C25 C26 C27 120.4(3)
C25 C26 H26 119.8
C27 C26 H26 119.8
C26 C27 C28 119.5(4)
C26 C27 H27 120.2
C28 C27 H27 120.2
C23 C28 C27 121.2(3)
C23 C28 H28 119.4
C27 C28 H28 119.4
C34 C29 C30 118.6(3)
C34 C29 P3 121.7(3)
C30 C29 P3 119.7(3)
C29 C30 C31 120.1(4)
C29 C30 H30 119.9
C31 C30 H30 119.9
C32 C31 C30 120.9(4)
C32 C31 H31 119.6
C30 C31 H31 119.6
C31 C32 C33 119.4(4)
C31 C32 H32 120.3
C33 C32 H32 120.3
C32 C33 C34 120.5(4)
C32 C33 H33 119.7
C34 C33 H33 119.7
C29 C34 C33 120.5(4)
C29 C34 H34 119.7
C33 C34 H34 119.7
C40 C35 C36 118.4(3)
C40 C35 P3 121.6(3)
C36 C35 P3 119.9(3)
C37 C36 C35 120.0(4)
C37 C36 H36 120.0
C35 C36 H36 120.0
C38 C37 C36 120.6(4)
C38 C37 H37 119.7
C36 C37 H37 119.7
C39 C38 C37 120.1(4)
C39 C38 H38 120.0
C37 C38 H38 120.0
C38 C39 C40 119.8(4)
C38 C39 H39 120.1
C40 C39 H39 120.1
C35 C40 C39 121.0(4)
C35 C40 H40 119.5
C39 C40 H40 119.5

loop_
_geom_bond_atom_site_label_1
_geom_bond_atom_site_label_2
_geom_bond_distance
N1 P1 1.571(3)
N1 P2 1.606(3)
N2 P2 1.592(3)
N2 P3 1.592(3)
N3 P1 1.562(3)
N3 P3 1.609(3)
P1 O2 1.603(2)
P1 O1 1.626(2)
P2 C17 1.793(3)
P2 C23 1.807(3)
P3 C35 1.792(3)
P3 C29 1.805(3)
O1 C1 1.343(4)
O2 C9 1.390(4)
O3 C7 1.193(6)
O4 C7 1.316(6)
O4 C8 1.454(6)
O5 C15 1.189(5)
O6 C15 1.329(5)
O6 C16 1.445(5)
C1 C6 1.369(5)
C1 C2 1.391(5)
C2 C3 1.381(5)
C2 H2 0.9300
C3 C4 1.374(6)
C3 C7 1.478(7)
C4 C5 1.378(7)
C4 H4 0.9300
C5 C6 1.383(6)
C5 H5 0.9300
C6 H6 0.9300
C8 H8A 0.9600
C8 H8B 0.9600
C8 H8C 0.9600
C9 C14 1.347(6)
C9 C10 1.355(5)
C10 C11 1.396(5)
C10 H10 0.9300
C11 C12 1.358(5)
C11 C15 1.465(5)
C12 C13 1.374(6)
C12 H12 0.9300
C13 C14 1.386(7)
C13 H13 0.9300
C14 H14 0.9300
C16 H16A 0.9600
C16 H16B 0.9600
C16 H16C 0.9600
C17 C18 1.375(5)
C17 C22 1.386(5)
C18 C19 1.376(5)
C18 H18 0.9300
C19 C20 1.345(6)
C19 H19 0.9300
C20 C21 1.365(6)
C20 H20 0.9300
C21 C22 1.372(5)
C21 H21 0.9300
C22 H22 0.9300
C23 C28 1.367(4)
C23 C24 1.388(4)
C24 C25 1.373(5)
C24 H24 0.9300
C25 C26 1.361(5)
C25 H25 0.9300
C26 C27 1.369(5)
C26 H26 0.9300
C27 C28 1.376(5)
C27 H27 0.9300
C28 H28 0.9300
C29 C34 1.371(4)
C29 C30 1.381(5)
C30 C31 1.388(5)
C30 H30 0.9300
C31 C32 1.358(6)
C31 H31 0.9300
C32 C33 1.361(6)
C32 H32 0.9300
C33 C34 1.389(5)
C33 H33 0.9300
C34 H34 0.9300
C35 C40 1.371(5)
C35 C36 1.389(5)
C36 C37 1.375(5)
C36 H36 0.9300
C37 C38 1.366(6)
C37 H37 0.9300
C38 C39 1.356(6)
C38 H38 0.9300
C39 C40 1.384(5)
C39 H39 0.9300
C40 H40 0.9300

loop_
_geom_torsion_atom_site_label_1
_geom_torsion_atom_site_label_2
_geom_torsion_atom_site_label_3
_geom_torsion_atom_site_label_4
_geom_torsion
P3 N3 P1 N1 -1.4(3)
P3 N3 P1 O2 126.1(2)
P3 N3 P1 O1 -129.24(19)
P2 N1 P1 N3 16.5(3)
P2 N1 P1 O2 -107.73(18)
P2 N1 P1 O1 145.56(16)
P3 N2 P2 N1 8.7(3)
P3 N2 P2 C17 129.7(2)
P3 N2 P2 C23 -114.3(2)
P1 N1 P2 N2 -19.9(2)
P1 N1 P2 C17 -141.44(17)
P1 N1 P2 C23 102.72(19)
P2 N2 P3 N3 5.3(3)
P2 N2 P3 C35 126.8(2)
P2 N2 P3 C29 -117.9(2)
P1 N3 P3 N2 -9.2(3)
P1 N3 P3 C35 -131.7(2)
P1 N3 P3 C29 113.2(2)
N3 P1 O1 C1 74.6(3)
N1 P1 O1 C1 -58.3(3)
O2 P1 O1 C1 -175.3(3)
N3 P1 O2 C9 177.5(3)
N1 P1 O2 C9 -51.3(3)
O1 P1 O2 C9 62.7(3)
P1 O1 C1 C6 -63.0(4)
P1 O1 C1 C2 121.0(3)
O1 C1 C2 C3 176.9(3)
C6 C1 C2 C3 0.7(6)
C1 C2 C3 C4 -1.0(6)
C1 C2 C3 C7 -178.4(4)
C2 C3 C4 C5 1.3(8)
C7 C3 C4 C5 178.8(5)
C3 C4 C5 C6 -1.2(8)
O1 C1 C6 C5 -176.5(4)
C2 C1 C6 C5 -0.6(6)
C4 C5 C6 C1 0.8(8)
C8 O4 C7 O3 -1.9(9)
C8 O4 C7 C3 177.9(4)
C4 C3 C7 O3 13.9(8)
C2 C3 C7 O3 -168.7(5)
C4 C3 C7 O4 -165.8(5)
C2 C3 C7 O4 11.5(7)
P1 O2 C9 C14 -119.8(4)
P1 O2 C9 C10 63.4(4)
C14 C9 C10 C11 1.0(6)
O2 C9 C10 C11 177.7(3)
C9 C10 C11 C12 -0.8(6)
C9 C10 C11 C15 176.9(4)
C10 C11 C12 C13 -0.9(9)
C15 C11 C12 C13 -178.5(6)
C11 C12 C13 C14 2.5(13)
C10 C9 C14 C13 0.5(9)
O2 C9 C14 C13 -176.3(6)
C12 C13 C14 C9 -2.3(13)
C16 O6 C15 O5 -2.1(7)
C16 O6 C15 C11 175.8(4)
C12 C11 C15 O5 176.4(6)
C10 C11 C15 O5 -1.2(7)
C12 C11 C15 O6 -1.4(7)
C10 C11 C15 O6 -179.0(4)
N2 P2 C17 C18 78.9(3)
N1 P2 C17 C18 -154.6(3)
C23 P2 C17 C18 -37.7(3)
N2 P2 C17 C22 -94.1(3)
N1 P2 C17 C22 32.4(3)
C23 P2 C17 C22 149.3(3)
C22 C17 C18 C19 0.2(5)
P2 C17 C18 C19 -173.0(3)
C17 C18 C19 C20 -1.2(6)
C18 C19 C20 C21 1.1(6)
C19 C20 C21 C22 0.0(7)
C20 C21 C22 C17 -1.0(7)
C18 C17 C22 C21 0.9(6)
P2 C17 C22 C21 174.3(3)
N2 P2 C23 C28 5.5(3)
N1 P2 C23 C28 -122.0(3)
C17 P2 C23 C28 122.2(3)
N2 P2 C23 C24 -178.9(3)
N1 P2 C23 C24 53.6(3)
C17 P2 C23 C24 -62.2(3)
C28 C23 C24 C25 0.2(5)
P2 C23 C24 C25 -175.5(3)
C23 C24 C25 C26 -0.2(6)
C24 C25 C26 C27 0.5(6)
C25 C26 C27 C28 -0.9(6)
C24 C23 C28 C27 -0.6(5)
P2 C23 C28 C27 175.1(3)
C26 C27 C28 C23 0.9(6)
N2 P3 C29 C34 -174.7(3)
N3 P3 C29 C34 57.7(3)
C35 P3 C29 C34 -57.8(3)
N2 P3 C29 C30 7.6(3)
N3 P3 C29 C30 -120.0(3)
C35 P3 C29 C30 124.5(3)
C34 C29 C30 C31 -1.1(6)
P3 C29 C30 C31 176.7(3)
C29 C30 C31 C32 0.2(7)
C30 C31 C32 C33 1.0(7)
C31 C32 C33 C34 -1.3(7)
C30 C29 C34 C33 0.8(6)
P3 C29 C34 C33 -176.9(3)
C32 C33 C34 C29 0.4(6)
N2 P3 C35 C40 -120.4(3)
N3 P3 C35 C40 6.7(3)
C29 P3 C35 C40 123.5(3)
N2 P3 C35 C36 55.6(3)
N3 P3 C35 C36 -177.3(3)
C29 P3 C35 C36 -60.5(3)
C40 C35 C36 C37 -0.1(5)
P3 C35 C36 C37 -176.2(3)
C35 C36 C37 C38 0.8(6)
C36 C37 C38 C39 -0.4(6)
C37 C38 C39 C40 -0.7(6)
C36 C35 C40 C39 -1.1(5)
P3 C35 C40 C39 175.0(3)
C38 C39 C40 C35 1.5(6)
